data_2005120
loop_
_publ_author_name
'Neves, A.'
'Vencato, I.'
'Verani, C. N.'

_publ_contact_author
;
    Dr Ivo Vencato
    Departamento F\'isica
    UFSC
    88040-900 Florian\'opolis
    SC
    Brazil
;
_publ_section_title
;
 Bis[2-(2-pyridylmethylaminomethyl)phenol]copper(II) Diacetate
 Trihydrate [Cu(HBPA)~2~](CH~3~COO)~2~.3H~2~O
;
_journal_issue 7
_journal_name_full 'Acta Crystallographica Section C'
_journal_page_first 1648
_journal_page_last 1651
_journal_paper_doi 10.1107/S0108270196000108
_journal_volume 52
_journal_year 1996
_chemical_formula_iupac '[Cu1 (C13 H14 N2 O)2] (C H3 O2)2 , 3H2 O1'
_chemical_formula_moiety '[Cu1 (C26 H28 N4 O2)] 2+, 2(C H3 C O2) -, 3(H2 O1)'
_chemical_formula_sum 'C30 H40 Cu N4 O9'
_chemical_formula_weight 664.21
_space_group_IT_number 2
_symmetry_cell_setting triclinic
_symmetry_space_group_name_Hall '-P 1'
_symmetry_space_group_name_H-M 'P -1'
_atom_type_scat_source 'MolEN (Fair, 1990)'
_cell_angle_alpha 106.880(10)
_cell_angle_beta 102.950(10)
_cell_angle_gamma 94.380(10)
_cell_formula_units_Z 2
_cell_length_a 11.3560(10)
_cell_length_b 11.8620(10)
_cell_length_c 12.9890(10)
_cell_measurement_reflns_used 25
_cell_measurement_temperature 298
_cell_measurement_theta_max 15.36
_cell_measurement_theta_min 9.70
_cell_volume 1612.8(3)
_computing_cell_refinement MolEN
_computing_data_collection 'CAD4-Express (Nonius, 1993)'
_computing_data_reduction MolEN
_computing_molecular_graphics 'ORTEPII (Johnson, 1976)'
_computing_publication_material MolEN
_computing_structure_refinement MolEN
_computing_structure_solution 'SIR92 (Burla et al., 1992)'
_diffrn_measurement_device 'Nonius CAD-4'
_diffrn_measurement_method \w/2\q
_diffrn_radiation_type Mo
_diffrn_radiation_wavelength 0.71073
_diffrn_reflns_av_R_equivalents 0.0160
_diffrn_reflns_limit_h_max 13
_diffrn_reflns_limit_h_min -13
_diffrn_reflns_limit_k_max 14
_diffrn_reflns_limit_k_min 0
_diffrn_reflns_limit_l_max 14
_diffrn_reflns_limit_l_min -15
_diffrn_reflns_number 5668
_diffrn_reflns_theta_max 24.97
_diffrn_standards_decay_% -3.6
_diffrn_standards_interval_time 120
_diffrn_standards_number 2
_exptl_absorpt_coefficient_mu 0.732
_exptl_absorpt_correction_T_max 0.9998
_exptl_absorpt_correction_T_min 0.9694
_exptl_absorpt_correction_type 'empirical, \y scan (North, Phillips & Mathews, 1968)'
_exptl_crystal_colour violet
_exptl_crystal_density_diffrn 1.368
_exptl_crystal_description prismatic
_exptl_crystal_F_000 698
_exptl_crystal_size_max 0.55
_exptl_crystal_size_mid 0.45
_exptl_crystal_size_min 0.40
_refine_diff_density_max 0.801
_refine_diff_density_min -0.146
_refine_ls_extinction_method none
_refine_ls_goodness_of_fit_obs 1.96
_refine_ls_hydrogen_treatment noref
_refine_ls_matrix_type full
_refine_ls_number_parameters 397
_refine_ls_number_reflns 4550
_refine_ls_R_factor_all 0.080
_refine_ls_R_factor_obs 0.0609
_refine_ls_shift/esd_max 0.252
_refine_ls_structure_factor_coef F
_refine_ls_weighting_details 'w = 1/\s^2^(F)'
_refine_ls_weighting_scheme calc
_refine_ls_wR_factor_obs 0.0823
_reflns_number_observed 4550
_reflns_number_total 5367
_reflns_observed_criterion 'F > 6.0\s(F)'
_cod_data_source_file fg1104.cif
_cod_data_source_block default
_cod_depositor_comments
;
 Adding _atom_site_type_symbol label and values.

 Antanas Vaitkus
 2013-04-02

The following automatic conversions were performed:

'_refine_ls_weighting_scheme' value 'w = 1/\s^2^(F)' was changed to
'calc'. New tag '_refine_ls_weighting_details' was created. The value
of the new tag was set to 'w = 1/\s^2^(F)'.

Automatic conversion script
Id: cif_fix_values 3143 2015-03-26 13:38:13Z robertas 
;
_cod_original_cell_volume 1612.80(10)
_cod_original_formula_sum 'Cu1 C30 H40 N4 O9'
_cod_database_code 2005120

loop_
_symmetry_equiv_pos_as_xyz
x,y,z
-x,-y,-z

loop_
_atom_site_aniso_label
_atom_site_aniso_U_11
_atom_site_aniso_U_22
_atom_site_aniso_U_33
_atom_site_aniso_U_12
_atom_site_aniso_U_13
_atom_site_aniso_U_23
Cu 0.0402(3) 0.0294(3) 0.0333(3) 0.0065(3) 0.0149(2) 0.0094(2)
O1 0.040(2) 0.034(2) 0.055(2) 0.005(2) 0.012(2) 0.017(2)
O2 0.044(2) 0.039(2) 0.047(2) 0.006(2) 0.009(2) 0.013(2)
N1 0.045(3) 0.031(2) 0.038(2) 0.011(2) 0.013(2) 0.014(2)
N2 0.041(3) 0.031(2) 0.035(2) 0.007(2) 0.010(2) 0.010(2)
N31 0.048(3) 0.039(2) 0.037(2) 0.008(2) 0.018(2) 0.012(2)
N41 0.039(2) 0.037(2) 0.034(2) 0.005(2) 0.014(2) 0.008(2)
C1 0.041(3) 0.032(3) 0.050(3) 0.008(3) 0.006(3) 0.006(3)
C2 0.046(3) 0.034(3) 0.045(3) 0.008(3) 0.007(3) 0.002(3)
C3 0.054(3) 0.050(3) 0.046(3) 0.022(3) 0.024(2) 0.026(2)
C4 0.052(3) 0.042(3) 0.039(3) 0.015(3) 0.019(2) 0.017(2)
C11 0.040(3) 0.033(3) 0.038(3) 0.002(3) 0.006(2) 0.008(2)
C12 0.043(3) 0.031(3) 0.044(3) 0.001(3) 0.006(3) 0.011(2)
C13 0.059(4) 0.045(3) 0.061(4) -0.010(3) 0.009(3) 0.018(3)
C14 0.063(4) 0.064(4) 0.071(4) -0.014(4) 0.016(3) 0.022(3)
C15 0.053(4) 0.063(4) 0.065(4) -0.003(4) 0.019(3) 0.013(3)
C16 0.041(3) 0.052(4) 0.055(4) 0.004(3) 0.014(3) 0.009(3)
C21 0.044(3) 0.039(3) 0.036(3) 0.002(3) 0.007(3) 0.003(2)
C22 0.046(3) 0.037(3) 0.036(3) 0.000(3) 0.003(3) 0.004(2)
C23 0.056(4) 0.053(4) 0.064(4) -0.012(3) 0.007(3) 0.016(3)
C24 0.067(5) 0.079(5) 0.084(5) -0.012(4) 0.020(4) 0.023(4)
C25 0.057(4) 0.085(6) 0.077(5) -0.007(4) 0.021(4) 0.010(4)
C26 0.045(4) 0.063(4) 0.058(4) 0.004(3) 0.013(3) 0.005(3)
C32 0.045(3) 0.045(3) 0.037(3) 0.010(3) 0.014(2) 0.018(2)
C33 0.053(4) 0.063(4) 0.057(3) 0.012(3) 0.026(3) 0.028(3)
C34 0.064(4) 0.072(4) 0.066(4) 0.013(4) 0.034(3) 0.027(3)
C35 0.069(4) 0.063(4) 0.061(4) 0.016(4) 0.037(3) 0.015(3)
C36 0.064(4) 0.048(4) 0.047(3) 0.013(3) 0.030(3) 0.008(3)
C42 0.031(3) 0.040(3) 0.036(3) 0.002(2) 0.009(2) 0.012(2)
C43 0.045(3) 0.059(4) 0.046(3) 0.002(3) 0.019(2) 0.017(3)
C44 0.054(4) 0.064(4) 0.052(3) 0.002(3) 0.027(3) 0.015(3)
C45 0.055(4) 0.057(4) 0.053(3) 0.004(3) 0.027(3) 0.007(3)
C46 0.048(3) 0.043(3) 0.046(3) 0.005(3) 0.020(3) 0.004(3)
O1a 0.050(3) 0.035(2) 0.095(3) 0.009(2) 0.001(3) 0.015(2)
O2a 0.051(2) 0.048(2) 0.059(2) 0.015(2) 0.015(2) 0.016(2)
C1a 0.037(3) 0.037(3) 0.072(4) 0.010(2) 0.020(3) 0.022(2)
C2a 0.089(5) 0.046(3) 0.101(5) 0.022(3) 0.001(4) 0.039(3)
O1b 0.072(3) 0.048(2) 0.071(3) 0.018(2) -0.005(3) 0.016(2)
O2b 0.048(2) 0.059(2) 0.051(2) 0.017(2) 0.008(2) 0.017(2)
C1b 0.049(3) 0.048(3) 0.061(3) 0.014(3) 0.020(3) 0.027(2)
C2b 0.092(5) 0.056(3) 0.088(5) 0.036(3) -0.002(4) 0.028(3)
Ow1 0.102(5) 0.120(5) 0.095(5) 0.022(4) -0.002(4) 0.022(4)
Ow2 0.070(3) 0.053(3) 0.063(3) 0.003(2) 0.014(2) 0.018(2)
Ow3 0.110(4) 0.068(4) 0.088(4) -0.011(3) 0.041(3) -0.007(3)

loop_
_atom_site_label
_atom_site_type_symbol
_atom_site_fract_x
_atom_site_fract_y
_atom_site_fract_z
_atom_site_U_iso_or_equiv
Cu Cu .22505(7) .23005(6) .24556(6) 2.640(10)
O1 O .4365(4) .2653(4) .3682(4) 3.40(10)
O2 O .0161(4) .1874(4) .1264(4) 3.50(10)
N1 N .2379(5) .4055(4) .2683(4) 2.90(10)
N2 N .2179(5) .0567(4) .2305(4) 2.80(10)
N31 N .3175(5) .2315(4) .1263(4) 3.20(10)
N41 N .1447(4) .2336(4) .3720(4) 2.90(10)
C1 C .3362(6) .4777(5) .3717(5) 3.40(10)
C2 C .1142(6) -.0204(6) .1374(5) 3.50(10)
C3 C .2533(6) .4257(6) .1634(5) 3.60(10)
C4 C .2176(6) .0430(5) .3416(5) 3.30(10)
C11 C .5106(6) .3548(5) .3563(5) 3.10(10)
C12 C .4643(6) .4613(5) .3574(5) 3.20(10)
C13 C .5379(7) .5557(6) .3480(6) 4.5(2)
C14 C .6569(7) .5426(7) .3365(7) 5.3(2)
C15 C .7016(7) .4349(7) .3340(6) 4.9(2)
C16 C .6285(6) .3409(6) .3446(6) 4.0(2)
C21 C -.0550(6) .1068(6) .1520(5) 3.30(10)
C22 C -.0090(6) .0016(6) .1590(5) 3.40(10)
C23 C -.0786(7) -.0834(7) .1852(6) 4.8(2)
C24 C -0.1932(8) -.0635(8) .2050(8) 6.2(2)
C25 C -0.2388(8) .0435(9) .1975(7) 6.0(2)
C26 C -0.1696(7) .1286(7) .1710(6) 4.6(2)
C32 C .3308(6) .3393(5) .1122(5) 3.20(10)
C33 C .4099(6) .3699(6) .0537(6) 4.2(2)
C34 C .4784(7) .2834(7) .0079(6) 5.0(2)
C35 C .4652(7) .1722(7) .0233(6) 4.9(2)
C36 C .3833(6) .1480(6) .0829(5) 4.1(2)
C42 C .1528(5) .1352(5) .4033(5) 2.90(10)
C43 C .1058(6) .1188(6) .4894(5) 3.9(2)
C44 C .0444(6) .2079(7) .5421(6) 4.4(2)
C45 C .0322(7) .3082(7) .5066(6) 4.4(2)
C46 C .0831(6) .3187(6) .4208(5) 3.7(2)
O1a O .5216(4) .0669(4) .3501(5) 5.00(10)
O2a O .4114(4) -.0727(4) .1978(4) 4.10(10)
C1a O .4879(6) -.0397(5) .2896(6) 3.70(10)
C2a O .5450(8) -0.1336(6) .3352(7) 6.2(2)
O1b O .0933(5) -0.3572(4) -.0892(4) 5.30(10)
O2b O -.0108(4) -0.4929(4) -0.2487(4) 4.20(10)
C1b O .0693(6) -0.4609(6) -0.1593(6) 3.9(2)
C2b O .1477(8) -0.5529(6) -0.1281(7) 6.3(2)
Ow1 O .2450(7) .8757(7) .5039(6) 8.9(2)
Ow2 O .2716(5) -0.2989(4) .1144(4) 5.00(10)
Ow3 O .1569(6) .7123(6) .2886(5) 7.4(2)
H1 H .3256 .4529 .4323 4.43
H1' H .3283 .5597 .3866 4.43
H2 H .1219 -0.1016 .1288 4.56
H2' H .1183 -0.0041 .0707 4.56
H3 H .2922 .5050 .1799 4.62
H3' H .1754 .4136 .1126 4.62
H4 H .2995 .0523 .3842 4.28
H4' H .1769 -0.0342 .3308 4.28
H13 H .5078 .6285 .3494 5.82
H14 H .7071 .6069 .3304 6.93
H15 H .7815 .4261 .3251 6.36
H16 H .6586 .2682 .3438 5.26
H23 H -0.0484 -0.1549 .1897 6.26
H24 H -0.2401 -0.1210 .2234 8.02
H25 H -0.3164 .0569 .2104 7.86
H26 H -0.1995 .2000 .1660 6.04
H33 H .4176 .4466 .0449 5.50
H34 H .5331 .3008 -0.0330 6.48
H35 H .5113 .1133 -0.0065 6.34
H36 H .3738 .0721 .0931 5.30
H43 H .1150 .0497 .5116 5.01
H44 H .0114 .2001 .6012 5.74
H45 H -0.0103 .3684 .5406 5.70
H46 H .0745 .3863 .3962 4.82
H1o H .4748 .1824 .3539 4.42
H2o H -0.0305 .2547 .1213 4.55
Hw2 H .2047 -0.3016 .0588 6.50
Hw3 H .2240 .6913 .2952 9.49
H2a H .5804 -0.1825 .2821 8.03
H2a' H .4836 -0.1815 .3496 8.03
H2a" H .6064 -0.0953 .4024 8.03
H2b H .2316 -0.5189 -0.1041 8.23
H2b' H .1243 -0.5746 -0.0698 8.23
H2b" H .1353 -0.6217 -0.1914 8.23
H1n H .1611 .4259 .2784 3.78
H2n H .2924 .0367 .2139 3.67

loop_
_geom_angle_atom_site_label_1
_geom_angle_atom_site_label_2
_geom_angle_atom_site_label_3
_geom_angle_site_symmetry_1
_geom_angle_site_symmetry_3
_geom_angle
_geom_angle_publ_flag
N1 Cu N2 ? ? 177.1(2) yes
N1 Cu N31 ? ? 83.3(2) yes
N1 Cu N41 ? ? 95.7(2) yes
N2 Cu N31 ? ? 97.8(2) yes
N2 Cu N41 ? ? 83.0(2) yes
N31 Cu N41 ? ? 176.0(2) yes
Cu N1 C1 ? ? 112.3(4) no
Cu N1 C3 ? ? 108.0(3) no
C1 N1 C3 ? ? 114.2(5) no
Cu N2 C2 ? ? 113.1(4) no
Cu N2 C4 ? ? 108.0(3) no
C2 N2 C4 ? ? 113.7(5) no
Cu N31 C32 ? ? 111.9(4) no
Cu N31 C36 ? ? 126.7(5) no
C32 N31 C36 ? ? 119.8(6) no
Cu N41 C42 ? ? 112.6(4) no
Cu N41 C46 ? ? 127.6(5) no
C42 N41 C46 ? ? 119.8(6) no
N1 C1 C12 ? ? 111.8(5) no
N2 C2 C22 ? ? 112.1(5) no
N1 C3 C32 ? ? 109.4(6) no
N2 C4 C42 ? ? 110.5(5) no
O1 C11 C12 ? ? 117.6(6) no
O1 C11 C16 ? ? 121.2(6) no
C12 C11 C16 ? ? 121.2(6) no
C1 C12 C11 ? ? 121.5(6) no
C1 C12 C13 ? ? 119.1(6) no
C11 C12 C13 ? ? 119.4(7) no
C12 C13 C14 ? ? 119.8(7) no
C13 C14 C15 ? ? 120.3(8) no
C14 C15 C16 ? ? 120.0(8) no
C11 C16 C15 ? ? 119.3(7) no
O2 C21 C22 ? ? 117.5(6) no
O2 C21 C26 ? ? 121.1(7) no
C22 C21 C26 ? ? 121.4(7) no
C2 C22 C21 ? ? 120.5(6) no
C2 C22 C23 ? ? 120.0(6) no
C21 C22 C23 ? ? 119.5(7) no
C22 C23 C24 ? ? 120.1(8) no
C23 C24 C25 ? ? 119.8(9) no
C24 C25 C26 ? ? 120.2(8) no
C21 C26 C25 ? ? 118.9(8) no
N31 C32 C3 ? ? 115.7(6) no
N31 C32 C33 ? ? 122.7(6) no
C3 C32 C33 ? ? 121.7(6) no
C32 C33 C34 ? ? 117.9(7) no
C33 C34 C35 ? ? 119.3(8) no
C34 C35 C36 ? ? 119.4(7) no
N31 C36 C35 ? ? 120.9(7) no
N41 C42 C4 ? ? 116.4(6) no
N41 C42 C43 ? ? 122.6(6) no
C4 C42 C43 ? ? 121.0(6) no
C42 C43 C44 ? ? 117.8(7) no
C43 C44 C45 ? ? 119.4(7) no
C44 C45 C46 ? ? 119.3(7) no
N41 C46 C45 ? ? 121.0(7) no
O1a C1a O2a ? ? 124.6(7) no
O1a C1a C2a ? ? 116.4(6) no
O2a C1a C2a ? ? 119.0(5) no
O1b C1b O2b ? ? 125.3(7) no
O1b C1b C2b ? ? 115.9(6) no
O2b C1b C2b ? ? 118.8(6) no
O1 O1a Ow1 ? 2_666 106.2 no
Ow2 O1b O2 ? 2_555 116.0 no
O2a Ow2 O1b ? ? 118.3 no
O2a Ow2 Ow3 ? ? 99.5 no
O1b Ow2 Ow3 ? ? 109.7 no
O2b Ow3 Ow1 2_545 1_545 121.6 no
Ow2 Ow3 Ow1 ? 1_545 123.6 no
Ow2 Ow3 O2b ? 2_545 110.6 no

loop_
_geom_bond_atom_site_label_1
_geom_bond_atom_site_label_2
_geom_bond_distance
_geom_bond_publ_flag
Cu N1 2.004(5) yes
Cu N2 2.002(5) yes
Cu N31 2.060(6) yes
Cu N41 2.042(6) yes
O1 C11 1.369(8) no
O2 C21 1.365(9) no
N1 C1 1.516(7) no
N1 C3 1.495(9) no
N2 C2 1.497(7) no
N2 C4 1.499(9) no
N31 C32 1.345(9) no
N31 C36 1.355(9) no
N41 C42 1.345(9) no
N41 C46 1.358(9) no
C1 C12 1.530(10) no
C2 C22 1.510(10) no
C3 C32 1.506(9) no
C4 C42 1.502(9) no
C11 C12 1.403(9) no
C11 C16 1.400(10) no
C12 C13 1.400(10) no
C13 C14 1.410(10) no
C14 C15 1.400(10) no
C15 C16 1.400(10) no
C21 C22 1.410(10) no
C21 C26 1.410(10) no
C22 C23 1.400(10) no
C23 C24 1.410(10) no
C24 C25 1.430(10) no
C25 C26 1.400(10) no
C32 C33 1.390(10) no
C33 C34 1.410(10) no
C34 C35 1.390(10) no
C35 C36 1.400(10) no
C42 C43 1.400(10) no
C43 C44 1.410(10) no
C44 C45 1.400(10) no
C45 C46 1.400(10) no
O1a C1a 1.255(7) no
O2a C1a 1.242(7) no
C1a C2a 1.530(10) no
O1b C1b 1.266(7) no
O2b C1b 1.240(7) no
C1b C2b 1.550(10) no

loop_
_geom_contact_atom_site_label_1
_geom_contact_atom_site_label_2
_geom_contact_distance
_geom_contact_site_symmetry_2
_geom_contact_publ_flag
Cu O1 2.494(6) ? yes
Cu O2 2.449(6) ? yes
O1 O1a 2.580 ? yes
O1a Ow1 2.795 2_666 yes
O1b O2 2.551 2_555 yes
O1b Ow2 2.811 ? yes
O2a Ow2 2.791 ? yes
Ow2 Ow3 2.829 1_545 yes
Ow3 O2b 2.822 2_555 yes
Ow3 Ow1 2.806 ? yes
